data_7103308
loop_
_publ_author_name
'Pitt, Melanie A'
'Zakharov, Lev N'
'Vanka, Kumar'
'Thompson, Ward H'
'Laird, Brian B'
'Johnson, Darren W'

_publ_section_title
;
 Multiple weak supramolecular interactions stabilize a surprisingly
 twisted As2L3 assembly.
;
_journal_issue 33
_journal_name_full 'Chemical communications (Cambridge, England)'
_journal_page_first 3936
_journal_page_last 3938
_journal_paper_doi 10.1039/b806958a
_journal_year 2008
_chemical_formula_sum 'C45 H42 As2 S6'
_chemical_formula_weight 924.99
_chemical_name_systematic
;
?
;
_space_group_IT_number 14
_symmetry_cell_setting monoclinic
_symmetry_space_group_name_Hall '-P 2yn'
_symmetry_space_group_name_H-M 'P 1 21/n 1'
_atom_sites_solution_hydrogens geom
_atom_sites_solution_primary direct
_atom_sites_solution_secondary difmap
_audit_creation_method SHELXLTL
_cell_angle_alpha 90.00
_cell_angle_beta 106.773(2)
_cell_angle_gamma 90.00
_cell_formula_units_Z 4
_cell_length_a 14.5184(16)
_cell_length_b 12.9661(14)
_cell_length_c 23.094(3)
_cell_measurement_reflns_used 4266
_cell_measurement_temperature 173(2)
_cell_measurement_theta_max 23.36
_cell_measurement_theta_min 2.15
_cell_volume 4162.3(8)
_computing_cell_refinement 'Bruker SMART'
_computing_data_collection 'Bruker SMART'
_computing_data_reduction 'Bruker SAINT'
_computing_molecular_graphics 'Bruker SHELXTL'
_computing_publication_material 'Bruker SHELXTL'
_computing_structure_refinement 'Bruker SHELXTL'
_computing_structure_solution 'Bruker SHELXTL'
_diffrn_ambient_temperature 173(2)
_diffrn_measured_fraction_theta_full 1.000
_diffrn_measured_fraction_theta_max 1.000
_diffrn_measurement_device_type 'CCD area detector'
_diffrn_measurement_method 'phi and omega scans'
_diffrn_radiation_monochromator graphite
_diffrn_radiation_source 'fine-focus sealed tube'
_diffrn_radiation_type MoK\a
_diffrn_radiation_wavelength 0.71073
_diffrn_reflns_av_R_equivalents 0.0644
_diffrn_reflns_av_sigmaI/netI 0.0605
_diffrn_reflns_limit_h_max 18
_diffrn_reflns_limit_h_min -18
_diffrn_reflns_limit_k_max 16
_diffrn_reflns_limit_k_min -16
_diffrn_reflns_limit_l_max 29
_diffrn_reflns_limit_l_min -29
_diffrn_reflns_number 37996
_diffrn_reflns_theta_full 26.99
_diffrn_reflns_theta_max 26.99
_diffrn_reflns_theta_min 1.49
_exptl_absorpt_coefficient_mu 1.939
_exptl_absorpt_correction_T_max 0.8603
_exptl_absorpt_correction_T_min 0.7216
_exptl_absorpt_correction_type multi-scan
_exptl_absorpt_process_details SADABS
_exptl_crystal_colour colorless
_exptl_crystal_density_diffrn 1.476
_exptl_crystal_density_meas 0
_exptl_crystal_density_method 'not measured'
_exptl_crystal_description block
_exptl_crystal_F_000 1896
_exptl_crystal_size_max 0.18
_exptl_crystal_size_mid 0.14
_exptl_crystal_size_min 0.08
_refine_diff_density_max 0.483
_refine_diff_density_min -0.340
_refine_diff_density_rms 0.083
_refine_ls_extinction_method none
_refine_ls_goodness_of_fit_ref 1.013
_refine_ls_hydrogen_treatment constr
_refine_ls_matrix_type full
_refine_ls_number_parameters 478
_refine_ls_number_reflns 9082
_refine_ls_number_restraints 0
_refine_ls_restrained_S_all 1.013
_refine_ls_R_factor_all 0.0678
_refine_ls_R_factor_gt 0.0414
_refine_ls_shift/su_max 0.001
_refine_ls_shift/su_mean 0.000
_refine_ls_structure_factor_coef Fsqd
_refine_ls_weighting_details 'calc w=1/[\s^2^(Fo^2^)+(0.0407P)^2^+0.0178P] where P=(Fo^2^+2Fc^2^)/3'
_refine_ls_weighting_scheme calc
_refine_ls_wR_factor_gt 0.0835
_refine_ls_wR_factor_ref 0.0954
_reflns_number_gt 6616
_reflns_number_total 9082
_reflns_threshold_expression >2sigma(I)
_cod_data_source_file b806958a.txt
_cod_data_source_block map20
_cod_depositor_comments
;
The following automatic conversions were performed:
'_symmetry_cell_setting' value 'Monoclinic' changed to 'monoclinic'
according to '/home/saulius/struct/CIF-dictionaries/cif_core.dic'
dictionary named 'cif_core.dic' version 2.4.1 from 2010-06-29.

Automatic conversion script
Id: cif_fix_enum 1527 2010-12-29 10:47:43Z saulius 
;
_cod_original_sg_symbol_H-M P2(1)/n
_cod_database_code 7103308

loop_
_symmetry_equiv_pos_as_xyz
'x, y, z'
'-x+1/2, y+1/2, -z+1/2'
'-x, -y, -z'
'x-1/2, -y-1/2, z-1/2'

loop_
_atom_site_label
_atom_site_type_symbol
_atom_site_fract_x
_atom_site_fract_y
_atom_site_fract_z
_atom_site_U_iso_or_equiv
_atom_site_adp_type
_atom_site_occupancy
_atom_site_symmetry_multiplicity
_atom_site_calc_flag
_atom_site_refinement_flags
_atom_site_disorder_assembly
_atom_site_disorder_group
As1 As 0.74030(2) 0.93508(3) 0.180416(14) 0.02423(9) Uani 1 1 d . . .
As2 As 0.82030(2) 0.61055(3) -0.155687(15) 0.02735(10) Uani 1 1 d . . .
S1 S 0.65010(6) 1.07464(7) 0.18499(4) 0.0332(2) Uani 1 1 d . . .
S2 S 0.90378(7) 0.68292(7) -0.21312(4) 0.0356(2) Uani 1 1 d . . .
S3 S 0.89000(6) 1.00020(7) 0.20211(4) 0.0316(2) Uani 1 1 d . . .
S4 S 0.84581(6) 0.45401(7) -0.18825(4) 0.0332(2) Uani 1 1 d . . .
S5 S 0.76455(6) 0.87792(7) 0.27495(4) 0.0328(2) Uani 1 1 d . . .
S6 S 0.66925(6) 0.63433(8) -0.21398(4) 0.0407(2) Uani 1 1 d . . .
C1 C 0.5803(2) 1.0746(3) 0.10529(14) 0.0309(8) Uani 1 1 d . . .
H1A H 0.5421 1.0102 0.0966 0.037 Uiso 1 1 calc R . .
H1B H 0.5345 1.1331 0.0980 0.037 Uiso 1 1 calc R . .
C2 C 0.6398(2) 1.0827(2) 0.06193(14) 0.0259(7) Uani 1 1 d . . .
C3 C 0.7021(2) 1.1657(2) 0.06356(15) 0.0293(8) Uani 1 1 d . . .
H3A H 0.7092 1.2173 0.0937 0.035 Uiso 1 1 calc R . .
C4 C 0.7530(2) 1.1734(2) 0.02193(15) 0.0305(8) Uani 1 1 d . . .
H4A H 0.7948 1.2306 0.0240 0.037 Uiso 1 1 calc R . .
C5 C 0.7453(2) 1.1004(2) -0.02279(15) 0.0279(7) Uani 1 1 d . . .
C6 C 0.6854(2) 1.0169(2) -0.02379(15) 0.0314(8) Uani 1 1 d . . .
H6A H 0.6790 0.9652 -0.0538 0.038 Uiso 1 1 calc R . .
C7 C 0.6348(2) 1.0077(2) 0.01838(14) 0.0272(7) Uani 1 1 d . . .
H7A H 0.5957 0.9487 0.0174 0.033 Uiso 1 1 calc R . .
C8 C 0.7940(3) 1.1157(3) -0.07216(16) 0.0377(9) Uani 1 1 d . . .
H8A H 0.7469 1.1474 -0.1075 0.045 Uiso 1 1 calc R . .
H8B H 0.8472 1.1656 -0.0573 0.045 Uiso 1 1 calc R . .
C9 C 0.8342(2) 1.0204(2) -0.09342(15) 0.0291(8) Uani 1 1 d . . .
C10 C 0.8112(2) 0.9966(2) -0.15437(15) 0.0308(8) Uani 1 1 d . . .
H10A H 0.7651 1.0373 -0.1827 0.037 Uiso 1 1 calc R . .
C11 C 0.8543(2) 0.9143(2) -0.17468(15) 0.0306(8) Uani 1 1 d . . .
H11A H 0.8374 0.8995 -0.2167 0.037 Uiso 1 1 calc R . .
C12 C 0.9218(2) 0.8531(2) -0.13448(15) 0.0276(7) Uani 1 1 d . . .
C13 C 0.9405(2) 0.8734(3) -0.07334(16) 0.0343(8) Uani 1 1 d . . .
H13A H 0.9833 0.8298 -0.0448 0.041 Uiso 1 1 calc R . .
C14 C 0.8980(2) 0.9560(3) -0.05312(16) 0.0353(8) Uani 1 1 d . . .
H14A H 0.9128 0.9688 -0.0109 0.042 Uiso 1 1 calc R . .
C15 C 0.9772(2) 0.7718(2) -0.15672(16) 0.0340(8) Uani 1 1 d . . .
H15A H 1.0147 0.7310 -0.1216 0.041 Uiso 1 1 calc R . .
H15B H 1.0235 0.8064 -0.1744 0.041 Uiso 1 1 calc R . .
C16 C 0.9203(3) 0.9418(3) 0.13818(16) 0.0369(9) Uani 1 1 d . . .
H16A H 0.8814 0.9760 0.1007 0.044 Uiso 1 1 calc R . .
H16B H 0.9887 0.9570 0.1422 0.044 Uiso 1 1 calc R . .
C17 C 0.9054(2) 0.8264(2) 0.13032(15) 0.0272(7) Uani 1 1 d . . .
C18 C 0.8755(2) 0.7853(3) 0.07293(15) 0.0313(8) Uani 1 1 d . . .
H18A H 0.8627 0.8301 0.0390 0.038 Uiso 1 1 calc R . .
C19 C 0.8635(2) 0.6799(2) 0.06349(15) 0.0299(8) Uani 1 1 d . . .
H19A H 0.8432 0.6539 0.0233 0.036 Uiso 1 1 calc R . .
C20 C 0.8807(2) 0.6122(2) 0.11158(14) 0.0260(7) Uani 1 1 d . . .
C21 C 0.9105(2) 0.6536(3) 0.16938(15) 0.0329(8) Uani 1 1 d . . .
H21A H 0.9228 0.6088 0.2033 0.039 Uiso 1 1 calc R . .
C22 C 0.9226(2) 0.7588(3) 0.17848(15) 0.0349(8) Uani 1 1 d . . .
H22A H 0.9431 0.7850 0.2186 0.042 Uiso 1 1 calc R . .
C23 C 0.8675(2) 0.4958(2) 0.10376(15) 0.0324(8) Uani 1 1 d . . .
H23A H 0.9274 0.4615 0.1275 0.039 Uiso 1 1 calc R . .
H23B H 0.8154 0.4741 0.1209 0.039 Uiso 1 1 calc R . .
C24 C 0.8437(2) 0.4586(2) 0.03932(14) 0.0274(7) Uani 1 1 d . . .
C25 C 0.9142(2) 0.4166(2) 0.01628(15) 0.0289(8) Uani 1 1 d . . .
H25A H 0.9776 0.4074 0.0422 0.035 Uiso 1 1 calc R . .
C26 C 0.8929(2) 0.3881(2) -0.04371(15) 0.0321(8) Uani 1 1 d . . .
H26A H 0.9422 0.3600 -0.0585 0.038 Uiso 1 1 calc R . .
C27 C 0.8010(3) 0.3998(2) -0.08285(15) 0.0325(8) Uani 1 1 d . . .
C28 C 0.7308(2) 0.4414(3) -0.05984(16) 0.0349(8) Uani 1 1 d . . .
H28A H 0.6674 0.4508 -0.0857 0.042 Uiso 1 1 calc R . .
C29 C 0.7524(2) 0.4691(2) 0.00025(16) 0.0318(8) Uani 1 1 d . . .
H29A H 0.7029 0.4963 0.0151 0.038 Uiso 1 1 calc R . .
C30 C 0.7791(3) 0.3737(3) -0.14876(15) 0.0447(10) Uani 1 1 d . . .
H30A H 0.7093 0.3825 -0.1683 0.054 Uiso 1 1 calc R . .
H30B H 0.7952 0.3004 -0.1528 0.054 Uiso 1 1 calc R . .
C31 C 0.6494(2) 0.8130(3) 0.26653(14) 0.0371(9) Uani 1 1 d . . .
H31A H 0.6590 0.7571 0.2969 0.044 Uiso 1 1 calc R . .
H31B H 0.6035 0.8631 0.2751 0.044 Uiso 1 1 calc R . .
C32 C 0.6060(2) 0.7680(3) 0.20462(14) 0.0284(8) Uani 1 1 d . . .
C33 C 0.5251(2) 0.8123(3) 0.16453(15) 0.0315(8) Uani 1 1 d . . .
H33A H 0.4955 0.8703 0.1769 0.038 Uiso 1 1 calc R . .
C34 C 0.4875(2) 0.7726(3) 0.10705(15) 0.0293(8) Uani 1 1 d . . .
H34A H 0.4325 0.8042 0.0803 0.035 Uiso 1 1 calc R . .
C35 C 0.5283(2) 0.6877(2) 0.08755(14) 0.0245(7) Uani 1 1 d . . .
C36 C 0.6093(2) 0.6445(3) 0.12754(15) 0.0322(8) Uani 1 1 d . . .
H36A H 0.6388 0.5865 0.1151 0.039 Uiso 1 1 calc R . .
C37 C 0.6478(2) 0.6836(3) 0.18477(15) 0.0337(8) Uani 1 1 d . . .
H37A H 0.7037 0.6527 0.2111 0.040 Uiso 1 1 calc R . .
C38 C 0.4837(2) 0.6428(3) 0.02545(14) 0.0293(8) Uani 1 1 d . . .
H38A H 0.4155 0.6647 0.0119 0.035 Uiso 1 1 calc R . .
H38B H 0.4842 0.5668 0.0294 0.035 Uiso 1 1 calc R . .
C39 C 0.5291(2) 0.6701(2) -0.02413(14) 0.0238(7) Uani 1 1 d . . .
C40 C 0.4805(2) 0.6424(2) -0.08348(14) 0.0270(7) Uani 1 1 d . . .
H40A H 0.4207 0.6074 -0.0913 0.032 Uiso 1 1 calc R . .
C41 C 0.5168(2) 0.6643(3) -0.13086(14) 0.0291(8) Uani 1 1 d . . .
H41A H 0.4823 0.6431 -0.1706 0.035 Uiso 1 1 calc R . .
C42 C 0.6028(2) 0.7169(2) -0.12145(14) 0.0252(7) Uani 1 1 d . . .
C43 C 0.6522(2) 0.7436(2) -0.06263(14) 0.0277(7) Uani 1 1 d . . .
H43A H 0.7124 0.7779 -0.0549 0.033 Uiso 1 1 calc R . .
C44 C 0.6156(2) 0.7214(2) -0.01453(14) 0.0262(7) Uani 1 1 d . . .
H44A H 0.6504 0.7417 0.0253 0.031 Uiso 1 1 calc R . .
C45 C 0.6395(2) 0.7457(3) -0.17394(15) 0.0330(8) Uani 1 1 d . . .
H45A H 0.6977 0.7890 -0.1589 0.040 Uiso 1 1 calc R . .
H45B H 0.5901 0.7876 -0.2029 0.040 Uiso 1 1 calc R . .

loop_
_atom_site_aniso_label
_atom_site_aniso_U_11
_atom_site_aniso_U_22
_atom_site_aniso_U_33
_atom_site_aniso_U_23
_atom_site_aniso_U_13
_atom_site_aniso_U_12
As1 0.02390(17) 0.02681(19) 0.02244(18) -0.00102(15) 0.00741(14) -0.00243(14)
As2 0.02849(18) 0.0316(2) 0.02442(19) -0.00145(15) 0.01153(14) -0.00317(15)
S1 0.0340(5) 0.0388(5) 0.0275(5) -0.0079(4) 0.0101(4) 0.0054(4)
S2 0.0435(5) 0.0339(5) 0.0380(5) 0.0007(4) 0.0252(4) -0.0029(4)
S3 0.0290(4) 0.0303(5) 0.0380(5) -0.0090(4) 0.0136(4) -0.0086(4)
S4 0.0396(5) 0.0313(5) 0.0312(5) 0.0005(4) 0.0141(4) 0.0001(4)
S5 0.0283(4) 0.0452(6) 0.0222(4) 0.0025(4) 0.0028(4) -0.0097(4)
S6 0.0294(5) 0.0597(7) 0.0334(5) -0.0161(5) 0.0098(4) 0.0030(4)
C1 0.0241(17) 0.033(2) 0.033(2) 0.0012(16) 0.0049(15) 0.0048(14)
C2 0.0217(16) 0.0277(18) 0.0262(18) 0.0046(15) 0.0036(13) 0.0050(13)
C3 0.0317(18) 0.0265(18) 0.0276(19) -0.0048(15) 0.0050(15) 0.0016(14)
C4 0.0306(18) 0.0230(18) 0.038(2) 0.0033(16) 0.0099(16) -0.0022(14)
C5 0.0303(18) 0.0251(18) 0.0293(19) 0.0041(15) 0.0102(15) 0.0064(14)
C6 0.0371(19) 0.0243(18) 0.033(2) -0.0055(16) 0.0099(16) -0.0022(15)
C7 0.0281(17) 0.0218(17) 0.0296(18) 0.0010(15) 0.0051(14) -0.0018(14)
C8 0.048(2) 0.030(2) 0.039(2) 0.0060(17) 0.0189(18) 0.0008(17)
C9 0.0316(18) 0.0252(18) 0.034(2) 0.0027(16) 0.0147(15) -0.0033(14)
C10 0.0321(19) 0.0270(19) 0.032(2) 0.0072(16) 0.0074(15) 0.0048(15)
C11 0.0316(18) 0.0303(19) 0.0293(19) 0.0039(16) 0.0080(15) 0.0006(15)
C12 0.0249(17) 0.0234(18) 0.038(2) 0.0049(15) 0.0140(15) -0.0012(13)
C13 0.0323(19) 0.032(2) 0.038(2) 0.0098(17) 0.0093(16) 0.0009(15)
C14 0.043(2) 0.038(2) 0.0277(19) 0.0046(17) 0.0148(16) -0.0007(17)
C15 0.0290(18) 0.0238(18) 0.053(2) 0.0047(17) 0.0188(17) -0.0020(14)
C16 0.038(2) 0.036(2) 0.045(2) -0.0096(18) 0.0251(17) -0.0110(16)
C17 0.0228(16) 0.0286(18) 0.034(2) -0.0025(16) 0.0135(14) 0.0003(14)
C18 0.040(2) 0.0275(19) 0.0279(19) 0.0029(16) 0.0124(16) -0.0068(15)
C19 0.0382(19) 0.0288(19) 0.0213(17) -0.0011(15) 0.0065(15) -0.0056(15)
C20 0.0244(16) 0.0268(18) 0.0278(18) 0.0019(15) 0.0092(14) 0.0000(14)
C21 0.042(2) 0.033(2) 0.0228(18) 0.0032(16) 0.0075(15) 0.0092(16)
C22 0.039(2) 0.037(2) 0.0247(19) -0.0051(17) 0.0026(16) 0.0031(16)
C23 0.039(2) 0.0291(19) 0.0287(19) 0.0074(16) 0.0097(16) 0.0023(15)
C24 0.0362(19) 0.0163(16) 0.0279(18) 0.0032(14) 0.0062(15) -0.0083(14)
C25 0.0271(17) 0.0273(19) 0.0307(19) 0.0072(15) 0.0057(15) -0.0010(14)
C26 0.041(2) 0.0232(18) 0.037(2) 0.0034(16) 0.0186(17) -0.0015(15)
C27 0.046(2) 0.0235(18) 0.0274(19) 0.0005(15) 0.0098(17) -0.0127(16)
C28 0.0321(19) 0.032(2) 0.035(2) 0.0043(17) 0.0013(16) -0.0098(15)
C29 0.0305(18) 0.0250(18) 0.041(2) 0.0002(16) 0.0115(16) -0.0038(14)
C30 0.061(3) 0.041(2) 0.031(2) 0.0008(18) 0.0118(19) -0.0219(19)
C31 0.0322(19) 0.055(2) 0.0252(19) -0.0024(17) 0.0105(15) -0.0176(17)
C32 0.0299(18) 0.035(2) 0.0218(17) 0.0031(15) 0.0105(14) -0.0129(15)
C33 0.0270(18) 0.036(2) 0.033(2) -0.0067(17) 0.0118(15) -0.0006(15)
C34 0.0247(17) 0.0330(19) 0.0270(18) -0.0003(16) 0.0026(14) 0.0018(14)
C35 0.0221(16) 0.0263(18) 0.0248(17) 0.0019(14) 0.0066(13) -0.0044(13)
C36 0.0351(19) 0.0235(18) 0.036(2) -0.0018(16) 0.0068(16) 0.0019(14)
C37 0.0283(18) 0.034(2) 0.034(2) 0.0104(17) 0.0015(15) 0.0006(15)
C38 0.0287(18) 0.0313(19) 0.0273(19) -0.0026(15) 0.0070(15) -0.0031(14)
C39 0.0228(16) 0.0211(17) 0.0281(18) -0.0032(14) 0.0084(14) 0.0023(13)
C40 0.0214(16) 0.0299(19) 0.0297(19) -0.0038(15) 0.0073(14) -0.0055(13)
C41 0.0255(17) 0.037(2) 0.0220(18) -0.0043(15) 0.0019(14) -0.0041(14)
C42 0.0248(17) 0.0226(17) 0.0286(18) -0.0038(14) 0.0085(14) 0.0059(13)
C43 0.0217(16) 0.0243(18) 0.036(2) -0.0056(15) 0.0072(15) -0.0012(13)
C44 0.0216(16) 0.0274(18) 0.0278(18) -0.0034(15) 0.0039(14) -0.0006(13)
C45 0.0288(18) 0.039(2) 0.034(2) -0.0047(17) 0.0128(16) 0.0004(15)

loop_
_atom_type_symbol
_atom_type_description
_atom_type_scat_dispersion_real
_atom_type_scat_dispersion_imag
_atom_type_scat_source
C C 0.0033 0.0016 'International Tables Vol C Tables 4.2.6.8 and 6.1.1.4'
H H 0.0000 0.0000 'International Tables Vol C Tables 4.2.6.8 and 6.1.1.4'
As As 0.0499 2.0058 'International Tables Vol C Tables 4.2.6.8 and 6.1.1.4'
S S 0.1246 0.1234 'International Tables Vol C Tables 4.2.6.8 and 6.1.1.4'

loop_
_geom_angle_atom_site_label_1
_geom_angle_atom_site_label_2
_geom_angle_atom_site_label_3
_geom_angle
_geom_angle_site_symmetry_1
_geom_angle_site_symmetry_3
_geom_angle_publ_flag
S5 As1 S3 92.13(3) . . ?
S5 As1 S1 98.64(3) . . ?
S3 As1 S1 103.02(3) . . ?
S4 As2 S6 98.72(4) . . ?
S4 As2 S2 90.61(3) . . ?
S6 As2 S2 100.92(4) . . ?
C1 S1 As1 96.51(11) . . ?
C15 S2 As2 98.34(11) . . ?
C16 S3 As1 96.17(11) . . ?
C30 S4 As2 100.72(13) . . ?
C31 S5 As1 99.62(11) . . ?
C45 S6 As2 97.90(11) . . ?
C2 C1 S1 114.3(2) . . ?
C2 C1 H1A 108.7 . . ?
S1 C1 H1A 108.7 . . ?
C2 C1 H1B 108.7 . . ?
S1 C1 H1B 108.7 . . ?
H1A C1 H1B 107.6 . . ?
C7 C2 C3 117.3(3) . . ?
C7 C2 C1 120.9(3) . . ?
C3 C2 C1 121.8(3) . . ?
C4 C3 C2 120.7(3) . . ?
C4 C3 H3A 119.6 . . ?
C2 C3 H3A 119.6 . . ?
C3 C4 C5 121.9(3) . . ?
C3 C4 H4A 119.1 . . ?
C5 C4 H4A 119.1 . . ?
C4 C5 C6 117.6(3) . . ?
C4 C5 C8 121.1(3) . . ?
C6 C5 C8 121.1(3) . . ?
C7 C6 C5 120.9(3) . . ?
C7 C6 H6A 119.5 . . ?
C5 C6 H6A 119.5 . . ?
C6 C7 C2 121.5(3) . . ?
C6 C7 H7A 119.2 . . ?
C2 C7 H7A 119.2 . . ?
C9 C8 C5 116.4(3) . . ?
C9 C8 H8A 108.2 . . ?
C5 C8 H8A 108.2 . . ?
C9 C8 H8B 108.2 . . ?
C5 C8 H8B 108.2 . . ?
H8A C8 H8B 107.3 . . ?
C10 C9 C14 117.8(3) . . ?
C10 C9 C8 120.8(3) . . ?
C14 C9 C8 121.4(3) . . ?
C11 C10 C9 121.1(3) . . ?
C11 C10 H10A 119.5 . . ?
C9 C10 H10A 119.5 . . ?
C10 C11 C12 121.0(3) . . ?
C10 C11 H11A 119.5 . . ?
C12 C11 H11A 119.5 . . ?
C13 C12 C11 117.8(3) . . ?
C13 C12 C15 121.0(3) . . ?
C11 C12 C15 121.1(3) . . ?
C12 C13 C14 121.1(3) . . ?
C12 C13 H13A 119.5 . . ?
C14 C13 H13A 119.5 . . ?
C13 C14 C9 121.1(3) . . ?
C13 C14 H14A 119.4 . . ?
C9 C14 H14A 119.4 . . ?
C12 C15 S2 115.2(2) . . ?
C12 C15 H15A 108.5 . . ?
S2 C15 H15A 108.5 . . ?
C12 C15 H15B 108.5 . . ?
S2 C15 H15B 108.5 . . ?
H15A C15 H15B 107.5 . . ?
C17 C16 S3 116.6(2) . . ?
C17 C16 H16A 108.1 . . ?
S3 C16 H16A 108.1 . . ?
C17 C16 H16B 108.1 . . ?
S3 C16 H16B 108.1 . . ?
H16A C16 H16B 107.3 . . ?
C18 C17 C22 117.6(3) . . ?
C18 C17 C16 119.5(3) . . ?
C22 C17 C16 122.9(3) . . ?
C17 C18 C19 121.5(3) . . ?
C17 C18 H18A 119.2 . . ?
C19 C18 H18A 119.2 . . ?
C20 C19 C18 121.0(3) . . ?
C20 C19 H19A 119.5 . . ?
C18 C19 H19A 119.5 . . ?
C19 C20 C21 117.5(3) . . ?
C19 C20 C23 123.1(3) . . ?
C21 C20 C23 119.4(3) . . ?
C22 C21 C20 121.2(3) . . ?
C22 C21 H21A 119.4 . . ?
C20 C21 H21A 119.4 . . ?
C21 C22 C17 121.2(3) . . ?
C21 C22 H22A 119.4 . . ?
C17 C22 H22A 119.4 . . ?
C24 C23 C20 114.8(3) . . ?
C24 C23 H23A 108.6 . . ?
C20 C23 H23A 108.6 . . ?
C24 C23 H23B 108.6 . . ?
C20 C23 H23B 108.6 . . ?
H23A C23 H23B 107.5 . . ?
C29 C24 C25 117.5(3) . . ?
C29 C24 C23 121.2(3) . . ?
C25 C24 C23 121.2(3) . . ?
C26 C25 C24 120.8(3) . . ?
C26 C25 H25A 119.6 . . ?
C24 C25 H25A 119.6 . . ?
C25 C26 C27 121.3(3) . . ?
C25 C26 H26A 119.3 . . ?
C27 C26 H26A 119.3 . . ?
C28 C27 C26 117.9(3) . . ?
C28 C27 C30 120.8(3) . . ?
C26 C27 C30 121.2(3) . . ?
C29 C28 C27 120.5(3) . . ?
C29 C28 H28A 119.7 . . ?
C27 C28 H28A 119.7 . . ?
C28 C29 C24 122.0(3) . . ?
C28 C29 H29A 119.0 . . ?
C24 C29 H29A 119.0 . . ?
C27 C30 S4 112.9(2) . . ?
C27 C30 H30A 109.0 . . ?
S4 C30 H30A 109.0 . . ?
C27 C30 H30B 109.0 . . ?
S4 C30 H30B 109.0 . . ?
H30A C30 H30B 107.8 . . ?
C32 C31 S5 113.5(2) . . ?
C32 C31 H31A 108.9 . . ?
S5 C31 H31A 108.9 . . ?
C32 C31 H31B 108.9 . . ?
S5 C31 H31B 108.9 . . ?
H31A C31 H31B 107.7 . . ?
C33 C32 C37 118.0(3) . . ?
C33 C32 C31 120.9(3) . . ?
C37 C32 C31 121.0(3) . . ?
C34 C33 C32 120.6(3) . . ?
C34 C33 H33A 119.7 . . ?
C32 C33 H33A 119.7 . . ?
C33 C34 C35 121.4(3) . . ?
C33 C34 H34A 119.3 . . ?
C35 C34 H34A 119.3 . . ?
C34 C35 C36 117.7(3) . . ?
C34 C35 C38 120.6(3) . . ?
C36 C35 C38 121.7(3) . . ?
C37 C36 C35 121.5(3) . . ?
C37 C36 H36A 119.2 . . ?
C35 C36 H36A 119.2 . . ?
C36 C37 C32 120.8(3) . . ?
C36 C37 H37A 119.6 . . ?
C32 C37 H37A 119.6 . . ?
C35 C38 C39 117.7(3) . . ?
C35 C38 H38A 107.9 . . ?
C39 C38 H38A 107.9 . . ?
C35 C38 H38B 107.9 . . ?
C39 C38 H38B 107.9 . . ?
H38A C38 H38B 107.2 . . ?
C44 C39 C40 117.4(3) . . ?
C44 C39 C38 124.3(3) . . ?
C40 C39 C38 118.3(3) . . ?
C41 C40 C39 121.9(3) . . ?
C41 C40 H40A 119.1 . . ?
C39 C40 H40A 119.1 . . ?
C40 C41 C42 120.8(3) . . ?
C40 C41 H41A 119.6 . . ?
C42 C41 H41A 119.6 . . ?
C41 C42 C43 117.8(3) . . ?
C41 C42 C45 120.6(3) . . ?
C43 C42 C45 121.6(3) . . ?
C42 C43 C44 121.4(3) . . ?
C42 C43 H43A 119.3 . . ?
C44 C43 H43A 119.3 . . ?
C39 C44 C43 120.7(3) . . ?
C39 C44 H44A 119.7 . . ?
C43 C44 H44A 119.7 . . ?
C42 C45 S6 113.6(2) . . ?
C42 C45 H45A 108.8 . . ?
S6 C45 H45A 108.8 . . ?
C42 C45 H45B 108.8 . . ?
S6 C45 H45B 108.8 . . ?
H45A C45 H45B 107.7 . . ?

loop_
_geom_bond_atom_site_label_1
_geom_bond_atom_site_label_2
_geom_bond_distance
_geom_bond_site_symmetry_2
_geom_bond_publ_flag
As1 S5 2.2351(9) . ?
As1 S3 2.2492(9) . ?
As1 S1 2.2540(9) . ?
As2 S4 2.2323(9) . ?
As2 S6 2.2389(10) . ?
As2 S2 2.2443(9) . ?
S1 C1 1.827(3) . ?
S2 C15 1.833(3) . ?
S3 C16 1.823(3) . ?
S4 C30 1.834(3) . ?
S5 C31 1.831(3) . ?
S6 C45 1.832(3) . ?
C1 C2 1.504(4) . ?
C1 H1A 0.9900 . ?
C1 H1B 0.9900 . ?
C2 C7 1.385(4) . ?
C2 C3 1.398(4) . ?
C3 C4 1.376(4) . ?
C3 H3A 0.9500 . ?
C4 C5 1.381(4) . ?
C4 H4A 0.9500 . ?
C5 C6 1.384(4) . ?
C5 C8 1.519(4) . ?
C6 C7 1.384(4) . ?
C6 H6A 0.9500 . ?
C7 H7A 0.9500 . ?
C8 C9 1.508(4) . ?
C8 H8A 0.9900 . ?
C8 H8B 0.9900 . ?
C9 C10 1.385(4) . ?
C9 C14 1.387(4) . ?
C10 C11 1.385(4) . ?
C10 H10A 0.9500 . ?
C11 C12 1.388(4) . ?
C11 H11A 0.9500 . ?
C12 C13 1.384(4) . ?
C12 C15 1.503(4) . ?
C13 C14 1.383(5) . ?
C13 H13A 0.9500 . ?
C14 H14A 0.9500 . ?
C15 H15A 0.9900 . ?
C15 H15B 0.9900 . ?
C16 C17 1.516(4) . ?
C16 H16A 0.9900 . ?
C16 H16B 0.9900 . ?
C17 C18 1.377(4) . ?
C17 C22 1.381(4) . ?
C18 C19 1.387(4) . ?
C18 H18A 0.9500 . ?
C19 C20 1.381(4) . ?
C19 H19A 0.9500 . ?
C20 C21 1.387(4) . ?
C20 C23 1.525(4) . ?
C21 C22 1.384(5) . ?
C21 H21A 0.9500 . ?
C22 H22A 0.9500 . ?
C23 C24 1.507(4) . ?
C23 H23A 0.9900 . ?
C23 H23B 0.9900 . ?
C24 C29 1.378(4) . ?
C24 C25 1.394(4) . ?
C25 C26 1.380(4) . ?
C25 H25A 0.9500 . ?
C26 C27 1.387(5) . ?
C26 H26A 0.9500 . ?
C27 C28 1.387(5) . ?
C27 C30 1.501(4) . ?
C28 C29 1.379(4) . ?
C28 H28A 0.9500 . ?
C29 H29A 0.9500 . ?
C30 H30A 0.9900 . ?
C30 H30B 0.9900 . ?
C31 C32 1.504(4) . ?
C31 H31A 0.9900 . ?
C31 H31B 0.9900 . ?
C32 C33 1.393(4) . ?
C32 C37 1.391(5) . ?
C33 C34 1.380(4) . ?
C33 H33A 0.9500 . ?
C34 C35 1.385(4) . ?
C34 H34A 0.9500 . ?
C35 C36 1.386(4) . ?
C35 C38 1.510(4) . ?
C36 C37 1.375(4) . ?
C36 H36A 0.9500 . ?
C37 H37A 0.9500 . ?
C38 C39 1.519(4) . ?
C38 H38A 0.9900 . ?
C38 H38B 0.9900 . ?
C39 C44 1.381(4) . ?
C39 C40 1.395(4) . ?
C40 C41 1.373(4) . ?
C40 H40A 0.9500 . ?
C41 C42 1.384(4) . ?
C41 H41A 0.9500 . ?
C42 C43 1.385(4) . ?
C42 C45 1.506(4) . ?
C43 C44 1.394(4) . ?
C43 H43A 0.9500 . ?
C44 H44A 0.9500 . ?
C45 H45A 0.9900 . ?
C45 H45B 0.9900 . ?

loop_
_geom_torsion_atom_site_label_1
_geom_torsion_atom_site_label_2
_geom_torsion_atom_site_label_3
_geom_torsion_atom_site_label_4
_geom_torsion
_geom_torsion_site_symmetry_1
_geom_torsion_site_symmetry_2
_geom_torsion_site_symmetry_3
_geom_torsion_site_symmetry_4
_geom_torsion_publ_flag
S5 As1 S1 C1 -150.14(11) . . . . ?
S3 As1 S1 C1 115.63(11) . . . . ?
S4 As2 S2 C15 -134.27(11) . . . . ?
S6 As2 S2 C15 126.72(11) . . . . ?
S5 As1 S3 C16 130.32(12) . . . . ?
S1 As1 S3 C16 -130.30(12) . . . . ?
S6 As2 S4 C30 -77.09(13) . . . . ?
S2 As2 S4 C30 -178.23(13) . . . . ?
S3 As1 S5 C31 -176.89(13) . . . . ?
S1 As1 S5 C31 79.59(13) . . . . ?
S4 As2 S6 C45 166.48(11) . . . . ?
S2 As2 S6 C45 -101.19(11) . . . . ?
As1 S1 C1 C2 -58.3(2) . . . . ?
S1 C1 C2 C7 122.3(3) . . . . ?
S1 C1 C2 C3 -57.9(4) . . . . ?
C7 C2 C3 C4 2.3(5) . . . . ?
C1 C2 C3 C4 -177.5(3) . . . . ?
C2 C3 C4 C5 -0.1(5) . . . . ?
C3 C4 C5 C6 -1.3(5) . . . . ?
C3 C4 C5 C8 173.7(3) . . . . ?
C4 C5 C6 C7 0.4(5) . . . . ?
C8 C5 C6 C7 -174.6(3) . . . . ?
C5 C6 C7 C2 1.9(5) . . . . ?
C3 C2 C7 C6 -3.2(5) . . . . ?
C1 C2 C7 C6 176.6(3) . . . . ?
C4 C5 C8 C9 143.9(3) . . . . ?
C6 C5 C8 C9 -41.3(5) . . . . ?
C5 C8 C9 C10 128.4(3) . . . . ?
C5 C8 C9 C14 -54.1(4) . . . . ?
C14 C9 C10 C11 -3.3(5) . . . . ?
C8 C9 C10 C11 174.3(3) . . . . ?
C9 C10 C11 C12 0.1(5) . . . . ?
C10 C11 C12 C13 3.6(5) . . . . ?
C10 C11 C12 C15 -172.8(3) . . . . ?
C11 C12 C13 C14 -4.1(5) . . . . ?
C15 C12 C13 C14 172.3(3) . . . . ?
C12 C13 C14 C9 0.9(5) . . . . ?
C10 C9 C14 C13 2.8(5) . . . . ?
C8 C9 C14 C13 -174.8(3) . . . . ?
C13 C12 C15 S2 132.9(3) . . . . ?
C11 C12 C15 S2 -50.8(4) . . . . ?
As2 S2 C15 C12 -63.2(2) . . . . ?
As1 S3 C16 C17 -52.5(3) . . . . ?
S3 C16 C17 C18 144.9(3) . . . . ?
S3 C16 C17 C22 -36.6(4) . . . . ?
C22 C17 C18 C19 -0.4(5) . . . . ?
C16 C17 C18 C19 178.2(3) . . . . ?
C17 C18 C19 C20 0.4(5) . . . . ?
C18 C19 C20 C21 -0.2(5) . . . . ?
C18 C19 C20 C23 179.3(3) . . . . ?
C19 C20 C21 C22 0.0(5) . . . . ?
C23 C20 C21 C22 -179.5(3) . . . . ?
C20 C21 C22 C17 0.0(5) . . . . ?
C18 C17 C22 C21 0.2(5) . . . . ?
C16 C17 C22 C21 -178.3(3) . . . . ?
C19 C20 C23 C24 5.8(4) . . . . ?
C21 C20 C23 C24 -174.7(3) . . . . ?
C20 C23 C24 C29 -77.0(4) . . . . ?
C20 C23 C24 C25 100.0(3) . . . . ?
C29 C24 C25 C26 0.9(5) . . . . ?
C23 C24 C25 C26 -176.3(3) . . . . ?
C24 C25 C26 C27 -0.4(5) . . . . ?
C25 C26 C27 C28 0.2(5) . . . . ?
C25 C26 C27 C30 177.0(3) . . . . ?
C26 C27 C28 C29 -0.5(5) . . . . ?
C30 C27 C28 C29 -177.3(3) . . . . ?
C27 C28 C29 C24 1.1(5) . . . . ?
C25 C24 C29 C28 -1.2(5) . . . . ?
C23 C24 C29 C28 175.9(3) . . . . ?
C28 C27 C30 S4 114.1(3) . . . . ?
C26 C27 C30 S4 -62.6(4) . . . . ?
As2 S4 C30 C27 -47.5(3) . . . . ?
As1 S5 C31 C32 31.5(3) . . . . ?
S5 C31 C32 C33 -108.2(3) . . . . ?
S5 C31 C32 C37 69.1(4) . . . . ?
C37 C32 C33 C34 0.5(5) . . . . ?
C31 C32 C33 C34 177.8(3) . . . . ?
C32 C33 C34 C35 0.4(5) . . . . ?
C33 C34 C35 C36 -0.8(5) . . . . ?
C33 C34 C35 C38 177.4(3) . . . . ?
C34 C35 C36 C37 0.4(5) . . . . ?
C38 C35 C36 C37 -177.8(3) . . . . ?
C35 C36 C37 C32 0.5(5) . . . . ?
C33 C32 C37 C36 -1.0(5) . . . . ?
C31 C32 C37 C36 -178.3(3) . . . . ?
C34 C35 C38 C39 100.8(4) . . . . ?
C36 C35 C38 C39 -81.0(4) . . . . ?
C35 C38 C39 C44 9.1(5) . . . . ?
C35 C38 C39 C40 -170.4(3) . . . . ?
C44 C39 C40 C41 0.4(5) . . . . ?
C38 C39 C40 C41 179.9(3) . . . . ?
C39 C40 C41 C42 -1.3(5) . . . . ?
C40 C41 C42 C43 2.0(5) . . . . ?
C40 C41 C42 C45 -176.7(3) . . . . ?
C41 C42 C43 C44 -1.9(5) . . . . ?
C45 C42 C43 C44 176.8(3) . . . . ?
C40 C39 C44 C43 -0.3(5) . . . . ?
C38 C39 C44 C43 -179.9(3) . . . . ?
C42 C43 C44 C39 1.2(5) . . . . ?
C41 C42 C45 S6 -64.6(4) . . . . ?
C43 C42 C45 S6 116.8(3) . . . . ?
As2 S6 C45 C42 -86.2(2) . . . . ?

loop_
_cod_related_entry_id
_cod_related_entry_database
_cod_related_entry_code
1 ChemSpider 30653051
